data_4511796
loop_
_publ_author_name
'Bag, Prasenjit'
'Chakraborty, Amit'
'Rouzi\`eres, Mathieu'
'Cl\'erac, Rodolphe'
'Butcher, Raymond J.'
'Chandrasekhar, Vadapalli'

_publ_section_title
;
 Oxalato-Bridged Neutral Octanuclear Heterometallic Complexes
 [Ln4K4(L)4(\m-H2O)4(NO3)2(\m-Ox)] (Ln = Dy(III), Gd(III), Tb(III),
 Ho(III); LH3= N[CH2CH2N&#x2550;CH-C6H3-2-OH-3-OMe]3; Ox = (C2O4)2--):
 Synthesis, Structure, Magnetic and Luminescent Properties
;
_journal_issue 9
_journal_name_full 'Crystal Growth &amp; Design'
_journal_page_first 4583
_journal_paper_doi 10.1021/cg500677t
_journal_volume 14
_journal_year 2014
_chemical_formula_moiety 'C122 Gd4 H140 K4 N18 O38, 8(C H4 O), 4(H2 O)'
_chemical_formula_sum 'C130 H180 Gd4 K4 N18 O50'
_chemical_formula_weight 3580.32
_chemical_name_systematic
; 
 ? 
;
_space_group_IT_number 14
_symmetry_cell_setting monoclinic
_symmetry_space_group_name_Hall '-P 2ybc'
_symmetry_space_group_name_H-M 'P 1 21/c 1'
_atom_sites_solution_hydrogens geom
_atom_sites_solution_primary direct
_atom_sites_solution_secondary difmap
_audit_creation_method SHELXL-97
_cell_angle_alpha 90.00
_cell_angle_beta 108.797(3)
_cell_angle_gamma 90.00
_cell_formula_units_Z 2
_cell_length_a 15.866(3)
_cell_length_b 29.287(6)
_cell_length_c 16.679(3)
_cell_measurement_reflns_used 6241
_cell_measurement_temperature 100(2)
_cell_measurement_theta_max 25.30
_cell_measurement_theta_min 2.26
_cell_volume 7337(2)
_computing_cell_refinement 'Bruker SMART'
_computing_data_collection 'Bruker SMART'
_computing_data_reduction 'Bruker SAINT'
_computing_molecular_graphics 'Bruker SHELXTL'
_computing_publication_material 'Bruker SHELXTL'
_computing_structure_refinement 'Bruker SHELXTL'
_computing_structure_solution 'Bruker SHELXTL'
_diffrn_ambient_temperature 100(2)
_diffrn_measured_fraction_theta_full 0.993
_diffrn_measured_fraction_theta_max 0.993
_diffrn_measurement_device_type 'CCD area detector'
_diffrn_measurement_method 'phi and omega scans'
_diffrn_radiation_monochromator graphite
_diffrn_radiation_source 'sealed tube'
_diffrn_radiation_type MoK\a
_diffrn_radiation_wavelength 0.71073
_diffrn_reflns_av_R_equivalents 0.0594
_diffrn_reflns_av_sigmaI/netI 0.0703
_diffrn_reflns_limit_h_max 19
_diffrn_reflns_limit_h_min -16
_diffrn_reflns_limit_k_max 23
_diffrn_reflns_limit_k_min -35
_diffrn_reflns_limit_l_max 19
_diffrn_reflns_limit_l_min -20
_diffrn_reflns_number 38904
_diffrn_reflns_theta_full 25.50
_diffrn_reflns_theta_max 25.50
_diffrn_reflns_theta_min 1.90
_exptl_absorpt_coefficient_mu 1.990
_exptl_absorpt_correction_T_max 1.00
_exptl_absorpt_correction_T_min 0.658602
_exptl_absorpt_correction_type empirical
_exptl_absorpt_process_details SADABS
_exptl_crystal_colour Yellow
_exptl_crystal_density_diffrn 1.621
_exptl_crystal_density_method 'not measured'
_exptl_crystal_description Block
_exptl_crystal_F_000 3636
_exptl_crystal_size_max 0.14
_exptl_crystal_size_mid 0.11
_exptl_crystal_size_min 0.09
_refine_diff_density_max 1.874
_refine_diff_density_min -1.118
_refine_diff_density_rms 0.239
_refine_ls_extinction_method none
_refine_ls_goodness_of_fit_ref 1.067
_refine_ls_hydrogen_treatment mixed
_refine_ls_matrix_type fullcycle
_refine_ls_number_parameters 958
_refine_ls_number_reflns 13568
_refine_ls_number_restraints 44
_refine_ls_restrained_S_all 1.067
_refine_ls_R_factor_all 0.0811
_refine_ls_R_factor_gt 0.0574
_refine_ls_shift/su_max 0.000
_refine_ls_shift/su_mean 0.000
_refine_ls_structure_factor_coef Fsqd
_refine_ls_weighting_details 'calc w=1/[\s^2^(Fo^2^)+(0.1072P)^2^+5.7363P] where P=(Fo^2^+2Fc^2^)/3'
_refine_ls_weighting_scheme calc
_refine_ls_wR_factor_gt 0.1545
_refine_ls_wR_factor_ref 0.1865
_reflns_number_gt 10081
_reflns_number_total 13568
_reflns_threshold_expression >2sigma(I)
_cod_data_source_file cg500677t_si_001.cif
_cod_data_source_block Gd4K4
_cod_depositor_comments
;
The following automatic conversions were performed:

'_symmetry_cell_setting' value 'Monoclinic' changed to 'monoclinic'
according to
/home/saulius/struct/COD-crude-data--automatic-downloads/rss-feeds/ACS/lib/dictionaries/cif_core.dic
dictionary named 'cif_core.dic' version 2.4.2 from 2011-04-26.

Automatic conversion script
Id: cif_fix_values 2281 2013-09-26 08:29:07Z andrius 

 Adding full bibliography for 4511795--4511798.cif.
;
_cod_original_cell_volume 7337(3)
_cod_original_sg_symbol_H-M P2(1)/c
_cod_database_code 4511796

loop_
_symmetry_equiv_pos_as_xyz
'x, y, z'
'-x, y+1/2, -z+1/2'
'-x, -y, -z'
'x, -y-1/2, z-1/2'

loop_
_atom_site_label
_atom_site_type_symbol
_atom_site_fract_x
_atom_site_fract_y
_atom_site_fract_z
_atom_site_U_iso_or_equiv
_atom_site_adp_type
_atom_site_occupancy
_atom_site_symmetry_multiplicity
_atom_site_calc_flag
_atom_site_refinement_flags
H11A H 0.164(3) 0.0850(16) 0.8161(17) 0.029 Uiso 1 1 d D
H12A H 0.300(4) 0.1479(18) 0.7917(15) 0.043 Uiso 1 1 d D
H12B H 0.300(5) 0.1041(18) 0.7863(15) 0.235 Uiso 1 1 d D
Gd1 Gd 0.07917(2) 0.128472(12) 0.66593(2) 0.023 Uani 1 1 d D
Gd2 Gd 0.38248(2) 0.120024(12) 0.95658(2) 0.023 Uani 1 1 d D
K1 K 0.28459(11) 0.12702(5) 0.59745(11) 0.028 Uani 1 1 d .
K2 K 0.19356(13) 0.05867(6) 1.00258(12) 0.039 Uani 1 1 d .
N1A N -0.0748(4) 0.1252(2) 0.7005(4) 0.033 Uani 1 1 d .
N12A N 0.0061(4) 0.0503(2) 0.6370(4) 0.030 Uani 1 1 d .
N22A N 0.0471(4) 0.1992(2) 0.7469(4) 0.029 Uani 1 1 d .
N32A N -0.0524(4) 0.1606(2) 0.5486(4) 0.032 Uani 1 1 d .
N1B N 0.5253(4) 0.1554(2) 0.9311(4) 0.029 Uani 1 1 d .
N12B N 0.3700(4) 0.2065(2) 0.9197(4) 0.025 Uani 1 1 d .
N22B N 0.4898(4) 0.1560(2) 1.0912(4) 0.030 Uani 1 1 d .
N32B N 0.4848(4) 0.0594(2) 0.9287(3) 0.024 Uani 1 1 d .
N1N N 0.4426(6) 0.1418(3) 0.5150(6) 0.058 Uani 1 1 d .
O11 O 0.1274(3) 0.10446(17) 0.8141(3) 0.025 Uani 1 1 d D
O12 O 0.3342(3) 0.12611(16) 0.8007(3) 0.025 Uani 1 1 d D
O11A O 0.1930(3) 0.07393(15) 0.6875(3) 0.024 Uani 1 1 d .
O12A O 0.3533(3) 0.04859(16) 0.6908(3) 0.026 Uani 1 1 d .
O21A O 0.1995(3) 0.17837(15) 0.6960(3) 0.024 Uani 1 1 d .
O22A O 0.3401(3) 0.21099(17) 0.6631(3) 0.031 Uani 1 1 d .
O31A O 0.1040(3) 0.12201(17) 0.5385(3) 0.029 Uani 1 1 d .
O32A O 0.1947(4) 0.08727(19) 0.4442(3) 0.039 Uani 1 1 d .
O11B O 0.2429(3) 0.14452(16) 0.9522(3) 0.026 Uani 1 1 d .
O12B O 0.1113(4) 0.13596(18) 1.0168(4) 0.037 Uani 1 1 d .
O21B O 0.3713(3) 0.08184(18) 1.0730(3) 0.035 Uani 1 1 d .
O22B O 0.3038(5) 0.0182(2) 1.1474(4) 0.055 Uani 1 1 d .
O31B O 0.2958(3) 0.05602(16) 0.8997(3) 0.026 Uani 1 1 d .
O32B O 0.1503(3) 0.00664(16) 0.8536(4) 0.035 Uani 1 1 d .
O1N O 0.4458(5) 0.1115(3) 0.5640(5) 0.066 Uani 1 1 d .
O2N O 0.5086(6) 0.1555(4) 0.4969(6) 0.102 Uani 1 1 d .
O3N O 0.3690(6) 0.1607(2) 0.4810(5) 0.073 Uani 1 1 d .
O1OX O 0.0743(6) 0.0070(4) 1.0387(7) 0.100 Uani 1 1 d .
O2OX O -0.0114(9) 0.0513(5) 0.9371(8) 0.156 Uani 1 1 d U
O1S O 0.6154(7) 0.0722(4) 0.6250(5) 0.104 Uani 1 1 d D
H1S H 0.5669 0.0851 0.6086 0.156 Uiso 1 1 calc R
O2S O 0.7049(9) 0.1276(4) 0.7580(9) 0.133 Uani 1 1 d .
H2S H 0.6710 0.1073 0.7329 0.199 Uiso 1 1 calc RD
O1W O 0.6520(8) 0.2120(4) 0.5225(11) 0.149 Uani 1 1 d G
H1WA H 0.6411 0.2405 0.5190 0.224 Uiso 1 1 d G
H1WB H 0.6033 0.1972 0.5062 0.224 Uiso 1 1 d G
O2W O 0.7755(11) 0.2658(5) 0.6412(10) 0.166 Uani 1 1 d DU
H2W H 0.7444 0.2798 0.6637 0.249 Uiso 1 1 calc R
O3W O 0.818(2) 0.1113(10) 0.921(2) 0.289 Uani 1 1 d GU
H3WA H 0.8233 0.1185 0.8730 0.433 Uiso 1 1 d G
H3WB H 0.7838 0.1301 0.9334 0.433 Uiso 1 1 d G
O4W O 0.7248(13) 0.2988(8) 0.7897(13) 0.232 Uani 1 1 d DU
H4W H 0.7036 0.2917 0.7396 0.348 Uiso 1 1 calc R
C101 C 0.4398(5) 0.0344(3) 0.6940(5) 0.036 Uani 1 1 d .
H10A H 0.4399 0.0271 0.6379 0.054 Uiso 1 1 calc R
H10B H 0.4565 0.0078 0.7293 0.054 Uiso 1 1 calc R
H10C H 0.4815 0.0585 0.7169 0.054 Uiso 1 1 calc R
C102 C 0.4193(5) 0.2286(3) 0.6495(5) 0.037 Uani 1 1 d .
H10D H 0.4545 0.2037 0.6406 0.055 Uiso 1 1 calc R
H10E H 0.4532 0.2458 0.6983 0.055 Uiso 1 1 calc R
H10F H 0.4028 0.2481 0.6006 0.055 Uiso 1 1 calc R
C103 C 0.2453(6) 0.0715(3) 0.3940(6) 0.047 Uani 1 1 d .
H10G H 0.2516 0.0957 0.3574 0.071 Uiso 1 1 calc R
H10H H 0.2157 0.0461 0.3605 0.071 Uiso 1 1 calc R
H10I H 0.3031 0.0622 0.4301 0.071 Uiso 1 1 calc R
C104 C 0.0391(7) 0.1319(3) 1.0507(9) 0.064 Uani 1 1 d .
H10J H -0.0139 0.1447 1.0114 0.096 Uiso 1 1 calc R
H10K H 0.0538 0.1481 1.1035 0.096 Uiso 1 1 calc R
H10L H 0.0293 0.1003 1.0599 0.096 Uiso 1 1 calc R
C105 C 0.2687(8) -0.0169(4) 1.1859(7) 0.080 Uani 1 1 d .
H10M H 0.2471 -0.0039 1.2284 0.120 Uiso 1 1 calc R
H10N H 0.3146 -0.0387 1.2117 0.120 Uiso 1 1 calc R
H10O H 0.2207 -0.0319 1.1438 0.120 Uiso 1 1 calc R
C106 C 0.0722(6) -0.0206(3) 0.8313(7) 0.049 Uani 1 1 d .
H10P H 0.0834 -0.0478 0.8652 0.074 Uiso 1 1 calc R
H10Q H 0.0558 -0.0287 0.7725 0.074 Uiso 1 1 calc R
H10R H 0.0247 -0.0037 0.8412 0.074 Uiso 1 1 calc R
C11A C -0.0992(6) 0.0767(3) 0.7080(5) 0.038 Uani 1 1 d .
H11C H -0.1605 0.0749 0.7071 0.046 Uiso 1 1 calc R
H11D H -0.0615 0.0642 0.7613 0.046 Uiso 1 1 calc R
C12A C -0.0877(5) 0.0490(3) 0.6348(5) 0.042 Uani 1 1 d .
H12C H -0.1055 0.0177 0.6387 0.051 Uiso 1 1 calc R
H12D H -0.1255 0.0615 0.5814 0.051 Uiso 1 1 calc R
C13A C 0.0377(5) 0.0132(3) 0.6172(5) 0.033 Uani 1 1 d .
H13A H -0.0025 -0.0107 0.5989 0.040 Uiso 1 1 calc R
C14A C 0.1272(6) 0.0040(3) 0.6196(4) 0.031 Uani 1 1 d .
C15A C 0.1437(6) -0.0393(3) 0.5905(5) 0.037 Uani 1 1 d .
H15A H 0.0956 -0.0587 0.5672 0.045 Uiso 1 1 calc R
C16A C 0.2244(6) -0.0538(3) 0.5949(5) 0.042 Uani 1 1 d .
H16A H 0.2322 -0.0828 0.5758 0.050 Uiso 1 1 calc R
C17A C 0.2978(6) -0.0248(2) 0.6286(5) 0.036 Uani 1 1 d .
H17A H 0.3546 -0.0344 0.6314 0.044 Uiso 1 1 calc R
C18A C 0.2851(5) 0.0178(2) 0.6575(4) 0.028 Uani 1 1 d .
C19A C 0.2003(5) 0.0340(2) 0.6558(4) 0.027 Uani 1 1 d .
C21A C -0.0599(5) 0.1479(3) 0.7840(5) 0.034 Uani 1 1 d .
H21A H -0.0155 0.1312 0.8278 0.041 Uiso 1 1 calc R
H21B H -0.1149 0.1478 0.7977 0.041 Uiso 1 1 calc R
C22A C -0.0287(5) 0.1970(3) 0.7813(5) 0.036 Uani 1 1 d .
H22A H -0.0778 0.2152 0.7461 0.043 Uiso 1 1 calc R
H22B H -0.0103 0.2097 0.8380 0.043 Uiso 1 1 calc R
C23A C 0.0845(5) 0.2384(3) 0.7569(5) 0.035 Uani 1 1 d .
H23A H 0.0601 0.2602 0.7835 0.042 Uiso 1 1 calc R
C24A C 0.1590(5) 0.2534(2) 0.7328(5) 0.030 Uani 1 1 d .
C25A C 0.1809(6) 0.3004(3) 0.7415(5) 0.040 Uani 1 1 d .
H25A H 0.1463 0.3200 0.7619 0.048 Uiso 1 1 calc R
C26A C 0.2500(6) 0.3179(3) 0.7213(5) 0.044 Uani 1 1 d .
H26A H 0.2614 0.3491 0.7263 0.052 Uiso 1 1 calc R
C27A C 0.3058(6) 0.2884(3) 0.6920(5) 0.042 Uani 1 1 d .
H27A H 0.3534 0.3000 0.6774 0.051 Uiso 1 1 calc R
C28A C 0.2875(5) 0.2422(3) 0.6860(5) 0.030 Uani 1 1 d .
C29A C 0.2148(5) 0.2225(2) 0.7043(4) 0.027 Uani 1 1 d .
C31A C -0.1499(5) 0.1476(3) 0.6340(5) 0.041 Uani 1 1 d .
H31A H -0.1876 0.1631 0.6611 0.049 Uiso 1 1 calc R
H31B H -0.1855 0.1242 0.5971 0.049 Uiso 1 1 calc R
C32A C -0.1192(5) 0.1821(3) 0.5801(5) 0.039 Uani 1 1 d .
H32A H -0.1697 0.1920 0.5328 0.046 Uiso 1 1 calc R
H32B H -0.0938 0.2087 0.6140 0.046 Uiso 1 1 calc R
C33A C -0.0728(5) 0.1604(3) 0.4670(5) 0.031 Uani 1 1 d .
H33A H -0.1271 0.1734 0.4365 0.037 Uiso 1 1 calc R
C34A C -0.0194(5) 0.1419(2) 0.4179(4) 0.028 Uani 1 1 d .
C35A C -0.0555(6) 0.1436(3) 0.3291(5) 0.036 Uani 1 1 d .
H35A H -0.1111 0.1568 0.3041 0.043 Uiso 1 1 calc R
C36A C -0.0098(6) 0.1260(3) 0.2788(5) 0.040 Uani 1 1 d .
H36A H -0.0345 0.1271 0.2202 0.048 Uiso 1 1 calc R
C37A C 0.0746(6) 0.1062(3) 0.3162(5) 0.037 Uani 1 1 d .
H37A H 0.1048 0.0937 0.2821 0.044 Uiso 1 1 calc R
C38A C 0.1126(5) 0.1052(3) 0.4024(5) 0.030 Uani 1 1 d .
C39A C 0.0657(5) 0.1229(2) 0.4574(5) 0.026 Uani 1 1 d .
C11B C 0.4959(5) 0.1924(3) 0.8661(5) 0.034 Uani 1 1 d .
H11E H 0.4622 0.1791 0.8120 0.040 Uiso 1 1 calc R
H11F H 0.5480 0.2072 0.8593 0.040 Uiso 1 1 calc R
C12B C 0.4394(5) 0.2277(3) 0.8904(5) 0.031 Uani 1 1 d .
H12E H 0.4772 0.2468 0.9352 0.037 Uiso 1 1 calc R
H12F H 0.4113 0.2470 0.8420 0.037 Uiso 1 1 calc R
C13B C 0.3088(5) 0.2343(2) 0.9223(4) 0.030 Uani 1 1 d .
H13B H 0.3127 0.2636 0.9023 0.035 Uiso 1 1 calc R
C14B C 0.2336(5) 0.2260(2) 0.9526(4) 0.025 Uani 1 1 d .
C15B C 0.1858(5) 0.2651(2) 0.9666(5) 0.032 Uani 1 1 d .
H15B H 0.2023 0.2939 0.9533 0.038 Uiso 1 1 calc R
C16B C 0.1185(5) 0.2619(3) 0.9979(5) 0.031 Uani 1 1 d .
H16B H 0.0900 0.2880 1.0077 0.038 Uiso 1 1 calc R
C17B C 0.0912(5) 0.2184(3) 1.0159(5) 0.033 Uani 1 1 d .
H17B H 0.0444 0.2157 1.0377 0.039 Uiso 1 1 calc R
C18B C 0.1341(5) 0.1793(2) 1.0010(5) 0.028 Uani 1 1 d .
C19B C 0.2060(5) 0.1828(2) 0.9686(4) 0.025 Uani 1 1 d .
C21B C 0.5901(5) 0.1734(3) 1.0116(5) 0.035 Uani 1 1 d .
H21C H 0.6244 0.1978 0.9979 0.042 Uiso 1 1 calc R
H21D H 0.6311 0.1492 1.0386 0.042 Uiso 1 1 calc R
C22B C 0.5461(5) 0.1912(3) 1.0737(5) 0.035 Uani 1 1 d .
H22C H 0.5914 0.2002 1.1260 0.043 Uiso 1 1 calc R
H22D H 0.5105 0.2179 1.0502 0.043 Uiso 1 1 calc R
C23B C 0.4997(6) 0.1482(3) 1.1692(5) 0.039 Uani 1 1 d .
H23B H 0.5407 0.1668 1.2080 0.047 Uiso 1 1 calc R
C24B C 0.4554(6) 0.1143(3) 1.2055(5) 0.040 Uani 1 1 d .
C25B C 0.4793(7) 0.1129(4) 1.2946(6) 0.053 Uani 1 1 d .
H25B H 0.5177 0.1349 1.3267 0.064 Uiso 1 1 calc R
C26B C 0.4476(7) 0.0800(4) 1.3345(6) 0.060 Uani 1 1 d .
H26B H 0.4653 0.0791 1.3934 0.072 Uiso 1 1 calc R
C27B C 0.3864(7) 0.0469(4) 1.2850(6) 0.061 Uani 1 1 d .
H27B H 0.3644 0.0241 1.3116 0.073 Uiso 1 1 calc R
C28B C 0.3603(6) 0.0486(3) 1.1984(5) 0.044 Uani 1 1 d .
C29B C 0.3944(5) 0.0822(3) 1.1548(5) 0.037 Uani 1 1 d .
C31B C 0.5730(5) 0.1199(3) 0.8960(5) 0.033 Uani 1 1 d .
H31C H 0.6330 0.1302 0.9027 0.039 Uiso 1 1 calc R
H31D H 0.5420 0.1157 0.8360 0.039 Uiso 1 1 calc R
C32B C 0.5767(5) 0.0747(3) 0.9423(5) 0.032 Uani 1 1 d .
H32C H 0.6084 0.0521 0.9205 0.039 Uiso 1 1 calc R
H32D H 0.6077 0.0787 1.0023 0.039 Uiso 1 1 calc R
C33B C 0.4689(5) 0.0178(2) 0.9019(4) 0.028 Uani 1 1 d .
H33B H 0.5173 0.0011 0.8985 0.033 Uiso 1 1 calc R
C34B C 0.3837(5) -0.0055(2) 0.8767(5) 0.028 Uani 1 1 d .
C35B C 0.3843(5) -0.0509(3) 0.8462(4) 0.031 Uani 1 1 d .
H35B H 0.4379 -0.0634 0.8453 0.037 Uiso 1 1 calc R
C36B C 0.3089(5) -0.0765(3) 0.8184(5) 0.032 Uani 1 1 d .
H36B H 0.3105 -0.1058 0.7975 0.038 Uiso 1 1 calc R
C37B C 0.2287(5) -0.0579(3) 0.8219(4) 0.030 Uani 1 1 d .
H37B H 0.1770 -0.0753 0.8050 0.035 Uiso 1 1 calc R
C38B C 0.2261(5) -0.0143(2) 0.8500(5) 0.026 Uani 1 1 d .
C39B C 0.3028(5) 0.0142(2) 0.8768(4) 0.024 Uani 1 1 d .
C1OX C 0.0206(11) -0.0097(4) 1.0257(7) 0.083 Uani 1 1 d .
C1S C 0.6384(7) 0.0562(4) 0.5530(7) 0.062 Uani 1 1 d .
H1SA H 0.6352 0.0811 0.5148 0.094 Uiso 1 1 calc R
H1SB H 0.5976 0.0327 0.5245 0.094 Uiso 1 1 calc R
H1SC H 0.6979 0.0442 0.5719 0.094 Uiso 1 1 calc R
C2S C 0.6628(13) 0.1713(6) 0.7344(12) 0.142 Uani 1 1 d .
H2SA H 0.6250 0.1776 0.7680 0.213 Uiso 1 1 calc R
H2SB H 0.6277 0.1709 0.6756 0.213 Uiso 1 1 calc R
H2SC H 0.7075 0.1946 0.7440 0.213 Uiso 1 1 calc RD
H11B H 0.152(5) 0.1261(10) 0.8406(14) 0.088 Uiso 1 1 d D
C3S C 0.8312(13) 0.2991(6) 0.6111(14) 0.166 Uani 1 1 d D
H3S1 H 0.8185 0.3296 0.6246 0.249 Uiso 1 1 calc R
H3S2 H 0.8176 0.2962 0.5509 0.249 Uiso 1 1 calc R
H3S3 H 0.8932 0.2926 0.6386 0.249 Uiso 1 1 calc R
C4S C 0.662(2) 0.2849(10) 0.8357(18) 0.256 Uani 1 1 d DU
H4S1 H 0.6153 0.3069 0.8253 0.383 Uiso 1 1 calc R
H4S2 H 0.6941 0.2835 0.8953 0.383 Uiso 1 1 calc R
H4S3 H 0.6378 0.2555 0.8160 0.383 Uiso 1 1 calc R

loop_
_atom_site_aniso_label
_atom_site_aniso_U_11
_atom_site_aniso_U_22
_atom_site_aniso_U_33
_atom_site_aniso_U_23
_atom_site_aniso_U_13
_atom_site_aniso_U_12
Gd1 0.021 0.026 0.023 0.001 0.010 -0.001
Gd2 0.023 0.025 0.023 0.000 0.011 0.000
K1 0.029 0.027 0.034 0.003 0.017 0.000
K2 0.050 0.029 0.052 0.008 0.036 0.007
N1A 0.022 0.048 0.028 0.002 0.006 -0.002
N12A 0.027 0.036 0.030 -0.004 0.012 -0.010
N22A 0.028 0.035 0.025 -0.001 0.009 0.003
N32A 0.030 0.037 0.032 0.002 0.014 0.004
N1B 0.031 0.033 0.025 -0.007 0.011 0.001
N12B 0.025 0.026 0.026 -0.002 0.009 -0.007
N22B 0.029 0.030 0.031 -0.004 0.009 0.008
N32B 0.020 0.032 0.023 -0.001 0.012 -0.001
N1N 0.042 0.066 0.068 -0.015 0.021 -0.001
O11 0.025 0.025 0.028 -0.001 0.014 0.004
O12 0.030 0.024 0.022 0.002 0.009 0.001
O11A 0.027 0.019 0.029 -0.002 0.011 -0.001
O12A 0.023 0.026 0.029 -0.004 0.008 0.002
O21A 0.024 0.018 0.030 -0.004 0.009 0.000
O22A 0.035 0.027 0.037 0.003 0.018 -0.005
O31A 0.030 0.038 0.023 0.001 0.011 0.002
O32A 0.047 0.039 0.039 -0.001 0.023 0.004
O11B 0.025 0.021 0.034 -0.001 0.014 0.002
O12B 0.035 0.028 0.058 -0.003 0.029 -0.002
O21B 0.030 0.046 0.031 0.014 0.014 0.007
O22B 0.065 0.059 0.049 0.031 0.031 0.007
O31B 0.025 0.020 0.042 0.003 0.022 0.001
O32B 0.024 0.020 0.064 0.003 0.018 0.002
O1N 0.059 0.076 0.076 0.037 0.041 0.010
O2N 0.075 0.147 0.094 0.024 0.040 -0.044
O3N 0.093 0.061 0.071 0.013 0.037 0.012
O1OX 0.058 0.116 0.137 0.038 0.049 0.002
O2OX 0.156 0.156 0.156 0.000 0.050 0.000
O1S 0.137 0.104 0.075 0.025 0.039 0.000
O2S 0.145 0.135 0.142 0.015 0.080 0.003
O1W 0.107 0.090 0.219 0.027 0.009 0.002
O2W 0.161 0.161 0.169 0.002 0.045 0.011
O3W 0.287 0.288 0.289 -0.005 0.089 -0.003
O4W 0.226 0.229 0.234 -0.005 0.064 -0.009
C101 0.030 0.040 0.033 -0.004 0.005 -0.002
C102 0.030 0.042 0.042 0.004 0.016 -0.010
C103 0.047 0.056 0.045 -0.018 0.025 -0.007
C104 0.048 0.035 0.131 -0.013 0.060 -0.003
C105 0.085 0.084 0.080 0.054 0.038 0.009
C106 0.035 0.024 0.095 0.004 0.030 -0.003
C11A 0.028 0.051 0.040 0.004 0.018 -0.001
C12A 0.033 0.055 0.040 -0.012 0.013 -0.019
C13A 0.041 0.033 0.027 -0.004 0.012 -0.014
C14A 0.045 0.027 0.022 0.000 0.010 -0.007
C15A 0.054 0.024 0.032 -0.007 0.010 -0.012
C16A 0.053 0.027 0.039 -0.010 0.007 0.006
C17A 0.050 0.023 0.035 -0.005 0.013 0.010
C18A 0.037 0.020 0.025 0.000 0.008 0.002
C19A 0.039 0.024 0.020 0.004 0.013 0.001
C21A 0.026 0.053 0.030 0.002 0.019 0.005
C22A 0.033 0.046 0.029 -0.002 0.012 0.011
C23A 0.038 0.036 0.029 0.002 0.006 0.017
C24A 0.035 0.026 0.028 -0.002 0.010 0.005
C25A 0.045 0.026 0.047 -0.007 0.012 0.003
C26A 0.063 0.017 0.047 -0.003 0.013 -0.002
C27A 0.050 0.030 0.046 0.003 0.014 -0.004
C28A 0.030 0.023 0.033 0.000 0.007 0.003
C29A 0.029 0.019 0.028 0.003 0.004 0.000
C31A 0.021 0.072 0.030 0.007 0.009 0.004
C32A 0.028 0.051 0.035 0.004 0.006 0.011
C33A 0.020 0.036 0.034 0.002 0.007 -0.007
C34A 0.035 0.026 0.023 -0.001 0.009 -0.010
C35A 0.037 0.036 0.033 -0.002 0.009 -0.016
C36A 0.048 0.043 0.029 -0.005 0.012 -0.013
C37A 0.053 0.030 0.034 -0.010 0.023 -0.012
C38A 0.039 0.024 0.034 -0.003 0.020 -0.002
C39A 0.033 0.020 0.027 0.002 0.011 -0.009
C11B 0.034 0.039 0.032 -0.003 0.016 -0.014
C12B 0.041 0.030 0.027 -0.001 0.017 -0.011
C13B 0.044 0.019 0.022 -0.005 0.006 -0.004
C14B 0.031 0.017 0.024 0.000 0.007 0.001
C15B 0.041 0.018 0.033 -0.003 0.006 0.004
C16B 0.035 0.028 0.033 0.000 0.012 0.014
C17B 0.028 0.033 0.037 -0.008 0.012 0.007
C18B 0.034 0.023 0.030 -0.004 0.013 0.001
C19B 0.030 0.020 0.021 -0.004 0.004 0.003
C21B 0.027 0.036 0.040 -0.009 0.008 -0.005
C22B 0.031 0.041 0.031 -0.012 0.005 -0.001
C23B 0.041 0.042 0.032 -0.008 0.010 0.024
C24B 0.044 0.055 0.020 0.006 0.011 0.026
C25B 0.056 0.072 0.035 0.008 0.020 0.032
C26B 0.061 0.094 0.035 0.024 0.029 0.039
C27B 0.075 0.073 0.055 0.033 0.048 0.045
C28B 0.043 0.052 0.044 0.016 0.023 0.029
C29B 0.035 0.055 0.030 0.018 0.020 0.021
C31B 0.030 0.037 0.037 -0.011 0.019 -0.007
C32B 0.025 0.040 0.033 -0.004 0.010 0.003
C33B 0.030 0.031 0.024 -0.002 0.012 0.010
C34B 0.033 0.025 0.029 -0.002 0.014 -0.001
C35B 0.033 0.032 0.028 -0.010 0.011 0.005
C36B 0.032 0.026 0.037 -0.007 0.012 0.002
C37B 0.038 0.025 0.027 0.000 0.013 -0.001
C38B 0.023 0.023 0.032 0.004 0.010 0.005
C39B 0.024 0.024 0.028 0.006 0.014 0.007
C1OX 0.124 0.045 0.055 0.009 -0.007 0.004
C1S 0.047 0.082 0.069 0.019 0.033 0.019
C2S 0.175 0.146 0.164 -0.002 0.135 0.002
C3S 0.161 0.161 0.169 0.002 0.045 0.011
C4S 0.260 0.258 0.252 0.006 0.087 0.004

loop_
_atom_type_symbol
_atom_type_description
_atom_type_scat_dispersion_real
_atom_type_scat_dispersion_imag
_atom_type_scat_source
C C 0.0033 0.0016 'International Tables Vol C Tables 4.2.6.8 and 6.1.1.4'
H H 0.0000 0.0000 'International Tables Vol C Tables 4.2.6.8 and 6.1.1.4'
N N 0.0061 0.0033 'International Tables Vol C Tables 4.2.6.8 and 6.1.1.4'
O O 0.0106 0.0060 'International Tables Vol C Tables 4.2.6.8 and 6.1.1.4'
K K 0.2009 0.2494 'International Tables Vol C Tables 4.2.6.8 and 6.1.1.4'
Gd Gd -0.1653 3.9035 'International Tables Vol C Tables 4.2.6.8 and 6.1.1.4'

loop_
_geom_angle_atom_site_label_1
_geom_angle_atom_site_label_2
_geom_angle_atom_site_label_3
_geom_angle
_geom_angle_site_symmetry_1
_geom_angle_site_symmetry_3
O31A Gd1 O21A 82.96(17) . .
O31A Gd1 O11A 74.51(17) . .
O21A Gd1 O11A 81.79(17) . .
O31A Gd1 O11 145.43(17) . .
O21A Gd1 O11 89.73(16) . .
O11A Gd1 O11 71.01(16) . .
O31A Gd1 N32A 70.11(19) . .
O21A Gd1 N32A 110.30(19) . .
O11A Gd1 N32A 140.44(18) . .
O11 Gd1 N32A 142.97(18) . .
O31A Gd1 N12A 87.36(19) . .
O21A Gd1 N12A 154.05(18) . .
O11A Gd1 N12A 72.41(18) . .
O11 Gd1 N12A 84.68(18) . .
N32A Gd1 N12A 88.7(2) . .
O31A Gd1 N22A 131.74(18) . .
O21A Gd1 N22A 70.93(18) . .
O11A Gd1 N22A 136.72(17) . .
O11 Gd1 N22A 75.81(17) . .
N32A Gd1 N22A 81.69(19) . .
N12A Gd1 N22A 131.3(2) . .
O31A Gd1 N1A 129.50(19) . .
O21A Gd1 N1A 135.73(18) . .
O11A Gd1 N1A 130.50(18) . .
O11 Gd1 N1A 77.42(17) . .
N32A Gd1 N1A 66.4(2) . .
N12A Gd1 N1A 67.5(2) . .
N22A Gd1 N1A 64.9(2) . .
O31A Gd1 K1 45.34(13) . .
O21A Gd1 K1 49.13(12) . .
O11A Gd1 K1 49.07(12) . .
O11 Gd1 K1 106.42(12) . .
N32A Gd1 K1 110.23(15) . .
N12A Gd1 K1 108.50(15) . .
N22A Gd1 K1 119.68(14) . .
N1A Gd1 K1 174.43(14) . .
O21B Gd2 O11B 80.97(18) . .
O21B Gd2 O31B 75.92(18) . .
O11B Gd2 O31B 78.66(17) . .
O21B Gd2 O12 147.48(18) . .
O11B Gd2 O12 88.60(17) . .
O31B Gd2 O12 71.84(16) . .
O21B Gd2 N32B 92.43(18) . .
O11B Gd2 N32B 150.79(18) . .
O31B Gd2 N32B 72.14(18) . .
O12 Gd2 N32B 81.82(17) . .
O21B Gd2 N22B 70.8(2) . .
O11B Gd2 N22B 105.04(18) . .
O31B Gd2 N22B 145.27(18) . .
O12 Gd2 N22B 141.71(19) . .
N32B Gd2 N22B 99.41(18) . .
O21B Gd2 N12B 130.86(19) . .
O11B Gd2 N12B 71.97(18) . .
O31B Gd2 N12B 134.07(17) . .
O12 Gd2 N12B 72.91(17) . .
N32B Gd2 N12B 129.80(19) . .
N22B Gd2 N12B 77.62(19) . .
O21B Gd2 N1B 129.05(19) . .
O11B Gd2 N1B 137.38(18) . .
O31B Gd2 N1B 132.12(17) . .
O12 Gd2 N1B 78.08(18) . .
N32B Gd2 N1B 67.34(18) . .
N22B Gd2 N1B 67.61(19) . .
N12B Gd2 N1B 65.43(19) . .
O21B Gd2 K2 46.71(14) . .
O11B Gd2 K2 48.56(12) . .
O31B Gd2 K2 45.55(12) . .
O12 Gd2 K2 104.53(12) . .
N32B Gd2 K2 107.42(13) . .
N22B Gd2 K2 111.32(15) . .
N12B Gd2 K2 120.45(14) . .
N1B Gd2 K2 173.97(14) . .
O31A K1 O22A 111.17(16) . .
O31A K1 O32A 58.02(16) . .
O22A K1 O32A 139.46(17) . .
O31A K1 O12A 109.52(15) . .
O22A K1 O12A 120.12(16) . .
O32A K1 O12A 99.33(16) . .
O31A K1 O1N 146.8(2) . .
O22A K1 O1N 91.6(2) . .
O32A K1 O1N 88.9(2) . .
O12A K1 O1N 76.25(17) . .
O31A K1 O11A 60.42(14) . .
O22A K1 O11A 115.65(15) . .
O32A K1 O11A 93.38(16) . .
O12A K1 O11A 55.48(14) . .
O1N K1 O11A 131.41(17) . .
O31A K1 O21A 66.37(14) . .
O22A K1 O21A 56.36(15) . .
O32A K1 O21A 123.74(16) . .
O12A K1 O21A 106.46(15) . .
O1N K1 O21A 145.2(2) . .
O11A K1 O21A 64.62(14) . .
O31A K1 O3N 116.2(2) . .
O22A K1 O3N 78.47(19) . .
O32A K1 O3N 74.5(2) . .
O12A K1 O3N 118.54(19) . .
O1N K1 O3N 43.2(2) . .
O11A K1 O3N 165.88(19) . .
O21A K1 O3N 128.09(18) . .
O31A K1 O12 104.60(15) . .
O22A K1 O12 69.30(14) . .
O32A K1 O12 148.32(15) . .
O12A K1 O12 59.18(13) . .
O1N K1 O12 106.04(18) . .
O11A K1 O12 55.72(13) . .
O21A K1 O12 53.27(13) . .
O3N K1 O12 134.9(2) . .
O31A K1 Gd1 36.85(10) . .
O22A K1 Gd1 93.83(12) . .
O32A K1 Gd1 92.64(13) . .
O12A K1 Gd1 93.46(11) . .
O1N K1 Gd1 169.70(14) . .
O11A K1 Gd1 38.34(10) . .
O21A K1 Gd1 37.86(10) . .
O3N K1 Gd1 146.74(17) . .
O12 K1 Gd1 67.98(10) . .
O1OX K2 O12B 93.4(3) . .
O1OX K2 O31B 138.2(3) . .
O12B K2 O31B 119.36(16) . .
O1OX K2 O22B 81.5(3) . .
O12B K2 O22B 118.7(2) . .
O31B K2 O22B 101.64(18) . .
O1OX K2 O21B 138.7(2) . .
O12B K2 O21B 102.44(18) . .
O31B K2 O21B 62.65(16) . .
O22B K2 O21B 57.36(17) . .
O1OX K2 O32B 84.4(3) . .
O12B K2 O32B 123.64(18) . .
O31B K2 O32B 56.65(15) . .
O22B K2 O32B 116.62(19) . .
O21B K2 O32B 115.72(16) . .
O1OX K2 O11B 149.5(2) . .
O12B K2 O11B 57.52(15) . .
O31B K2 O11B 63.94(14) . .
O22B K2 O11B 118.89(19) . .
O21B K2 O11B 64.40(15) . .
O32B K2 O11B 103.36(15) . .
O1OX K2 O2OX 44.7(3) . .
O12B K2 O2OX 66.4(3) . .
O31B K2 O2OX 123.4(3) . .
O22B K2 O2OX 125.4(3) . .
O21B K2 O2OX 168.8(3) . .
O32B K2 O2OX 73.7(3) . .
O11B K2 O2OX 108.5(3) . .
O1OX K2 O11 115.0(2) . .
O12B K2 O11 73.82(16) . .
O31B K2 O11 58.38(14) . .
O22B K2 O11 159.75(17) . .
O21B K2 O11 105.99(14) . .
O32B K2 O11 57.26(14) . .
O11B K2 O11 52.07(13) . .
O2OX K2 O11 73.3(3) . .
O1OX K2 C1OX 6.6(3) . .
O12B K2 C1OX 93.0(3) . .
O31B K2 C1OX 134.4(3) . .
O22B K2 C1OX 87.5(2) . .
O21B K2 C1OX 144.8(2) . .
O32B K2 C1OX 79.1(2) . .
O11B K2 C1OX 146.7(2) . .
O2OX K2 C1OX 39.5(3) . .
O11 K2 C1OX 108.60(19) . .
O1OX K2 Gd2 173.0(2) . .
O12B K2 Gd2 93.28(13) . .
O31B K2 Gd2 37.91(10) . .
O22B K2 Gd2 93.53(15) . .
O21B K2 Gd2 37.17(10) . .
O32B K2 Gd2 93.56(12) . .
O11B K2 Gd2 37.50(10) . .
O2OX K2 Gd2 140.9(3) . .
O11 K2 Gd2 68.86(9) . .
C1OX K2 Gd2 172.2(2) . .
C11A N1A C21A 108.4(6) . .
C11A N1A C31A 108.4(6) . .
C21A N1A C31A 110.2(6) . .
C11A N1A Gd1 109.4(5) . .
C21A N1A Gd1 107.6(4) . .
C31A N1A Gd1 112.8(5) . .
C13A N12A C12A 116.6(7) . .
C13A N12A Gd1 128.2(5) . .
C12A N12A Gd1 114.9(5) . .
C23A N22A C22A 112.7(6) . .
C23A N22A Gd1 128.4(5) . .
C22A N22A Gd1 118.7(5) . .
C33A N32A C32A 114.4(6) . .
C33A N32A Gd1 132.4(5) . .
C32A N32A Gd1 113.1(4) . .
C11B N1B C21B 110.9(6) . .
C11B N1B C31B 107.2(6) . .
C21B N1B C31B 107.7(6) . .
C11B N1B Gd2 108.5(4) . .
C21B N1B Gd2 111.6(4) . .
C31B N1B Gd2 110.8(4) . .
C13B N12B C12B 113.5(6) . .
C13B N12B Gd2 127.8(5) . .
C12B N12B Gd2 118.7(4) . .
C23B N22B C22B 116.6(7) . .
C23B N22B Gd2 130.2(6) . .
C22B N22B Gd2 113.2(4) . .
C33B N32B C32B 114.4(6) . .
C33B N32B Gd2 130.8(5) . .
C32B N32B Gd2 114.7(4) . .
O1N N1N O2N 123.4(9) . .
O1N N1N O3N 117.8(9) . .
O2N N1N O3N 118.7(10) . .
Gd1 O11 K2 172.3(2) . .
Gd1 O11 H11A 103.3(18) . .
K2 O11 H11A 70.6(19) . .
Gd1 O11 H11B 106(2) . .
K2 O11 H11B 81.1(19) . .
H11A O11 H11B 109(4) . .
Gd2 O12 K1 174.8(2) . .
Gd2 O12 H12A 102.1(18) . .
K1 O12 H12A 83.1(18) . .
Gd2 O12 H12B 101.5(18) . .
K1 O12 H12B 78(2) . .
H12A O12 H12B 102(3) . .
C19A O11A Gd1 135.3(4) . .
C19A O11A K1 98.5(4) . .
Gd1 O11A K1 92.60(15) . .
C18A O12A C101 116.5(6) . .
C18A O12A K1 101.5(4) . .
C101 O12A K1 117.5(4) . .
C29A O21A Gd1 138.7(4) . .
C29A O21A K1 118.1(4) . .
Gd1 O21A K1 93.00(15) . .
C28A O22A C102 116.4(6) . .
C28A O22A K1 124.5(4) . .
C102 O22A K1 116.4(4) . .
C39A O31A Gd1 143.7(5) . .
C39A O31A K1 117.6(5) . .
Gd1 O31A K1 97.81(17) . .
C38A O32A C103 116.9(6) . .
C38A O32A K1 115.8(4) . .
C103 O32A K1 117.7(5) . .
C19B O11B Gd2 137.4(5) . .
C19B O11B K2 120.2(4) . .
Gd2 O11B K2 93.94(16) . .
C18B O12B C104 116.5(6) . .
C18B O12B K2 127.2(4) . .
C104 O12B K2 116.2(5) . .
C29B O21B Gd2 144.5(5) . .
C29B O21B K2 110.7(5) . .
Gd2 O21B K2 96.13(17) . .
C28B O22B C105 118.0(8) . .
C28B O22B K2 111.9(5) . .
C105 O22B K2 118.6(6) . .
C39B O31B Gd2 141.4(4) . .
C39B O31B K2 109.7(4) . .
Gd2 O31B K2 96.54(17) . .
C38B O32B C106 116.2(6) . .
C38B O32B K2 108.3(4) . .
C106 O32B K2 118.8(5) . .
N1N O1N K1 100.0(6) . .
N1N O3N K1 96.4(6) . .
C1OX O1OX C1OX 42.4(11) . 3_557
C1OX O1OX K2 154.7(12) . .
C1OX O1OX K2 115.0(7) 3_557 .
C1OX O2OX K2 98.8(10) 3_557 .
C1S O1S H1S 109.5 . .
C2S O2S H2S 109.5 . .
H1WA O1W H1WB 109.6 . .
C3S O2W H2W 109.5 . .
H3WA O3W H3WB 109.5 . .
C4S O4W H4W 109.5 . .
O12A C101 H10A 109.5 . .
O12A C101 H10B 109.5 . .
H10A C101 H10B 109.5 . .
O12A C101 H10C 109.5 . .
H10A C101 H10C 109.5 . .
H10B C101 H10C 109.5 . .
O22A C102 H10D 109.5 . .
O22A C102 H10E 109.5 . .
H10D C102 H10E 109.5 . .
O22A C102 H10F 109.5 . .
H10D C102 H10F 109.5 . .
H10E C102 H10F 109.5 . .
O32A C103 H10G 109.5 . .
O32A C103 H10H 109.5 . .
H10G C103 H10H 109.5 . .
O32A C103 H10I 109.5 . .
H10G C103 H10I 109.5 . .
H10H C103 H10I 109.5 . .
O12B C104 H10J 109.5 . .
O12B C104 H10K 109.5 . .
H10J C104 H10K 109.5 . .
O12B C104 H10L 109.5 . .
H10J C104 H10L 109.5 . .
H10K C104 H10L 109.5 . .
O22B C105 H10M 109.5 . .
O22B C105 H10N 109.5 . .
H10M C105 H10N 109.5 . .
O22B C105 H10O 109.5 . .
H10M C105 H10O 109.5 . .
H10N C105 H10O 109.5 . .
O32B C106 H10P 109.5 . .
O32B C106 H10Q 109.5 . .
H10P C106 H10Q 109.5 . .
O32B C106 H10R 109.5 . .
H10P C106 H10R 109.5 . .
H10Q C106 H10R 109.5 . .
N1A C11A C12A 109.8(7) . .
N1A C11A H11C 109.7 . .
C12A C11A H11C 109.7 . .
N1A C11A H11D 109.7 . .
C12A C11A H11D 109.7 . .
H11C C11A H11D 108.2 . .
N12A C12A C11A 110.2(6) . .
N12A C12A H12C 109.6 . .
C11A C12A H12C 109.6 . .
N12A C12A H12D 109.6 . .
C11A C12A H12D 109.6 . .
H12C C12A H12D 108.1 . .
N12A C13A C14A 128.2(7) . .
N12A C13A H13A 115.9 . .
C14A C13A H13A 115.9 . .
C15A C14A C19A 119.0(8) . .
C15A C14A C13A 116.8(7) . .
C19A C14A C13A 124.0(7) . .
C16A C15A C14A 123.3(8) . .
C16A C15A H15A 118.3 . .
C14A C15A H15A 118.3 . .
C15A C16A C17A 119.3(7) . .
C15A C16A H16A 120.3 . .
C17A C16A H16A 120.3 . .
C18A C17A C16A 119.5(8) . .
C18A C17A H17A 120.2 . .
C16A C17A H17A 120.2 . .
C17A C18A O12A 123.3(7) . .
C17A C18A C19A 122.8(7) . .
O12A C18A C19A 113.9(6) . .
O11A C19A C18A 119.9(7) . .
O11A C19A C14A 124.0(7) . .
C18A C19A C14A 116.1(7) . .
N1A C21A C22A 110.4(6) . .
N1A C21A H21A 109.6 . .
C22A C21A H21A 109.6 . .
N1A C21A H21B 109.6 . .
C22A C21A H21B 109.6 . .
H21A C21A H21B 108.1 . .
N22A C22A C21A 111.2(6) . .
N22A C22A H22A 109.4 . .
C21A C22A H22A 109.4 . .
N22A C22A H22B 109.4 . .
C21A C22A H22B 109.4 . .
H22A C22A H22B 108.0 . .
N22A C23A C24A 128.8(7) . .
N22A C23A H23A 115.6 . .
C24A C23A H23A 115.6 . .
C25A C24A C23A 117.7(7) . .
C25A C24A C29A 119.0(7) . .
C23A C24A C29A 123.2(7) . .
C26A C25A C24A 122.4(8) . .
C26A C25A H25A 118.8 . .
C24A C25A H25A 118.8 . .
C25A C26A C27A 119.9(8) . .
C25A C26A H26A 120.1 . .
C27A C26A H26A 120.1 . .
C28A C27A C26A 118.6(8) . .
C28A C27A H27A 120.7 . .
C26A C27A H27A 120.7 . .
O22A C28A C27A 122.7(7) . .
O22A C28A C29A 113.7(6) . .
C27A C28A C29A 123.6(7) . .
O21A C29A C28A 121.1(7) . .
O21A C29A C24A 122.5(7) . .
C28A C29A C24A 116.5(7) . .
N1A C31A C32A 113.5(6) . .
N1A C31A H31A 108.9 . .
C32A C31A H31A 108.9 . .
N1A C31A H31B 108.9 . .
C32A C31A H31B 108.9 . .
H31A C31A H31B 107.7 . .
N32A C32A C31A 109.2(7) . .
N32A C32A H32A 109.8 . .
C31A C32A H32A 109.8 . .
N32A C32A H32B 109.8 . .
C31A C32A H32B 109.8 . .
H32A C32A H32B 108.3 . .
N32A C33A C34A 126.7(7) . .
N32A C33A H33A 116.6 . .
C34A C33A H33A 116.6 . .
C35A C34A C39A 120.7(7) . .
C35A C34A C33A 117.6(7) . .
C39A C34A C33A 121.7(6) . .
C36A C35A C34A 120.8(8) . .
C36A C35A H35A 119.6 . .
C34A C35A H35A 119.6 . .
C35A C36A C37A 119.9(8) . .
C35A C36A H36A 120.1 . .
C37A C36A H36A 120.1 . .
C38A C37A C36A 120.6(8) . .
C38A C37A H37A 119.7 . .
C36A C37A H37A 119.7 . .
C37A C38A O32A 124.6(7) . .
C37A C38A C39A 121.0(7) . .
O32A C38A C39A 114.3(6) . .
O31A C39A C34A 123.6(7) . .
O31A C39A C38A 119.4(7) . .
C34A C39A C38A 117.0(7) . .
N1B C11B C12B 111.9(6) . .
N1B C11B H11E 109.2 . .
C12B C11B H11E 109.2 . .
N1B C11B H11F 109.2 . .
C12B C11B H11F 109.2 . .
H11E C11B H11F 107.9 . .
N12B C12B C11B 111.9(6) . .
N12B C12B H12E 109.2 . .
C11B C12B H12E 109.2 . .
N12B C12B H12F 109.2 . .
C11B C12B H12F 109.2 . .
H12E C12B H12F 107.9 . .
N12B C13B C14B 128.3(7) . .
N12B C13B H13B 115.8 . .
C14B C13B H13B 115.8 . .
C19B C14B C15B 118.7(7) . .
C19B C14B C13B 124.1(6) . .
C15B C14B C13B 117.3(6) . .
C16B C15B C14B 122.6(7) . .
C16B C15B H15B 118.7 . .
C14B C15B H15B 118.7 . .
C15B C16B C17B 119.2(7) . .
C15B C16B H16B 120.4 . .
C17B C16B H16B 120.4 . .
C18B C17B C16B 120.2(8) . .
C18B C17B H17B 119.9 . .
C16B C17B H17B 119.9 . .
O12B C18B C17B 123.5(7) . .
O12B C18B C19B 115.9(6) . .
C17B C18B C19B 120.6(7) . .
O11B C19B C14B 122.7(7) . .
O11B C19B C18B 118.6(6) . .
C14B C19B C18B 118.7(6) . .
N1B C21B C22B 113.6(6) . .
N1B C21B H21C 108.9 . .
C22B C21B H21C 108.9 . .
N1B C21B H21D 108.9 . .
C22B C21B H21D 108.9 . .
H21C C21B H21D 107.7 . .
N22B C22B C21B 109.9(6) . .
N22B C22B H22C 109.7 . .
C21B C22B H22C 109.7 . .
N22B C22B H22D 109.7 . .
C21B C22B H22D 109.7 . .
H22C C22B H22D 108.2 . .
N22B C23B C24B 128.8(8) . .
N22B C23B H23B 115.6 . .
C24B C23B H23B 115.6 . .
C25B C24B C29B 120.6(9) . .
C25B C24B C23B 117.2(9) . .
C29B C24B C23B 122.2(7) . .
C26B C25B C24B 121.5(10) . .
C26B C25B H25B 119.3 . .
C24B C25B H25B 119.3 . .
C25B C26B C27B 119.2(9) . .
C25B C26B H26B 120.4 . .
C27B C26B H26B 120.4 . .
C28B C27B C26B 120.1(10) . .
C28B C27B H27B 120.0 . .
C26B C27B H27B 120.0 . .
O22B C28B C27B 123.5(9) . .
O22B C28B C29B 114.6(7) . .
C27B C28B C29B 121.8(10) . .
O21B C29B C24B 122.8(7) . .
O21B C29B C28B 120.4(8) . .
C24B C29B C28B 116.8(7) . .
N1B C31B C32B 110.1(6) . .
N1B C31B H31C 109.6 . .
C32B C31B H31C 109.6 . .
N1B C31B H31D 109.6 . .
C32B C31B H31D 109.6 . .
H31C C31B H31D 108.1 . .
N32B C32B C31B 108.2(6) . .
N32B C32B H32C 110.1 . .
C31B C32B H32C 110.1 . .
N32B C32B H32D 110.1 . .
C31B C32B H32D 110.1 . .
H32C C32B H32D 108.4 . .
N32B C33B C34B 127.1(7) . .
N32B C33B H33B 116.4 . .
C34B C33B H33B 116.4 . .
C39B C34B C35B 119.5(7) . .
C39B C34B C33B 124.9(7) . .
C35B C34B C33B 115.5(7) . .
C36B C35B C34B 122.1(7) . .
C36B C35B H35B 119.0 . .
C34B C35B H35B 119.0 . .
C35B C36B C37B 118.7(7) . .
C35B C36B H36B 120.7 . .
C37B C36B H36B 120.7 . .
C38B C37B C36B 120.4(7) . .
C38B C37B H37B 119.8 . .
C36B C37B H37B 119.8 . .
C37B C38B O32B 123.9(7) . .
C37B C38B C39B 122.6(7) . .
O32B C38B C39B 113.5(6) . .
O31B C39B C34B 123.4(7) . .
O31B C39B C38B 120.0(6) . .
C34B C39B C38B 116.6(6) . .
O1OX C1OX C1OX 101(2) . 3_557
O1OX C1OX O2OX 124.4(14) . 3_557
C1OX C1OX O2OX 135(2) 3_557 3_557
O1OX C1OX O1OX 137.6(11) . 3_557
C1OX C1OX O1OX 37.0(12) 3_557 3_557
O2OX C1OX O1OX 97.8(13) 3_557 3_557
O1OX C1OX K2 18.7(9) . .
C1OX C1OX K2 84.6(17) 3_557 .
O2OX C1OX K2 137.9(10) 3_557 .
O1OX C1OX K2 121.0(7) 3_557 .
O1S C1S H1SA 109.5 . .
O1S C1S H1SB 109.5 . .
H1SA C1S H1SB 109.5 . .
O1S C1S H1SC 109.5 . .
H1SA C1S H1SC 109.5 . .
H1SB C1S H1SC 109.5 . .
O2S C2S H2SA 109.5 . .
O2S C2S H2SB 109.5 . .
H2SA C2S H2SB 109.5 . .
O2S C2S H2SC 109.5 . .
H2SA C2S H2SC 109.5 . .
H2SB C2S H2SC 109.5 . .
O2W C3S H3S1 109.5 . .
O2W C3S H3S2 109.5 . .
H3S1 C3S H3S2 109.5 . .
O2W C3S H3S3 109.5 . .
H3S1 C3S H3S3 109.5 . .
H3S2 C3S H3S3 109.5 . .
O4W C4S H4S1 109.5 . .
O4W C4S H4S2 109.5 . .
H4S1 C4S H4S2 109.5 . .
O4W C4S H4S3 109.5 . .
H4S1 C4S H4S3 109.5 . .
H4S2 C4S H4S3 109.5 . .

loop_
_geom_bond_atom_site_label_1
_geom_bond_atom_site_label_2
_geom_bond_distance
_geom_bond_site_symmetry_2
Gd1 O31A 2.291(5) .
Gd1 O21A 2.327(5) .
Gd1 O11A 2.350(5) .
Gd1 O11 2.443(5) .
Gd1 N32A 2.538(6) .
Gd1 N12A 2.542(6) .
Gd1 N22A 2.610(6) .
Gd1 N1A 2.687(7) .
Gd1 K1 3.7852(18) .
Gd2 O21B 2.296(5) .
Gd2 O11B 2.306(5) .
Gd2 O31B 2.337(5) .
Gd2 O12 2.469(5) .
Gd2 N32B 2.547(6) .
Gd2 N22B 2.566(6) .
Gd2 N12B 2.599(6) .
Gd2 N1B 2.647(6) .
Gd2 K2 3.7794(19) .
K1 O31A 2.717(6) .
K1 O22A 2.720(5) .
K1 O32A 2.751(6) .
K1 O12A 2.792(5) .
K1 O1N 2.824(7) .
K1 O11A 2.863(5) .
K1 O21A 2.866(5) .
K1 O3N 2.867(8) .
K1 O12 3.224(5) .
K2 O1OX 2.640(9) .
K2 O12B 2.661(6) .
K2 O31B 2.716(5) .
K2 O22B 2.752(6) .
K2 O21B 2.767(6) .
K2 O32B 2.805(6) .
K2 O11B 2.840(5) .
K2 O2OX 3.086(14) .
K2 O11 3.264(5) .
K2 C1OX 3.517(16) .
N1A C11A 1.486(10) .
N1A C21A 1.492(10) .
N1A C31A 1.493(10) .
N12A C13A 1.284(10) .
N12A C12A 1.476(10) .
N22A C23A 1.279(10) .
N22A C22A 1.493(10) .
N32A C33A 1.294(9) .
N32A C32A 1.468(10) .
N1B C11B 1.498(10) .
N1B C21B 1.500(9) .
N1B C31B 1.511(9) .
N12B C13B 1.280(10) .
N12B C12B 1.477(9) .
N22B C23B 1.280(10) .
N22B C22B 1.455(10) .
N32B C33B 1.294(9) .
N32B C32B 1.472(9) .
N1N O1N 1.196(10) .
N1N O2N 1.248(11) .
N1N O3N 1.251(10) .
O11 H11A 0.813(19) .
O11 H11B 0.80(2) .
O12 H12A 0.82(2) .
O12 H12B 0.83(2) .
O11A C19A 1.305(8) .
O12A C18A 1.380(9) .
O12A C101 1.419(9) .
O21A C29A 1.314(8) .
O22A C28A 1.372(9) .
O22A C102 1.442(9) .
O31A C39A 1.291(9) .
O32A C38A 1.369(9) .
O32A C103 1.411(9) .
O11B C19B 1.332(8) .
O12B C18B 1.369(9) .
O12B C104 1.437(11) .
O21B C29B 1.295(9) .
O22B C28B 1.354(11) .
O22B C105 1.418(11) .
O31B C39B 1.299(8) .
O32B C38B 1.368(9) .
O32B C106 1.419(9) .
O1OX C1OX 0.945(15) .
O1OX C1OX 1.543(16) 3_557
O2OX C1OX 1.396(16) 3_557
O1S C1S 1.441(13) .
O1S H1S 0.8200 .
O2S C2S 1.440(17) .
O2S H2S 0.8200 .
O1W H1WA 0.8500 .
O1W H1WB 0.8500 .
O2W C3S 1.506(9) .
O2W H2W 0.8200 .
O3W H3WA 0.8499 .
O3W H3WB 0.8501 .
O4W C4S 1.489(10) .
O4W H4W 0.8200 .
C101 H10A 0.9600 .
C101 H10B 0.9600 .
C101 H10C 0.9600 .
C102 H10D 0.9600 .
C102 H10E 0.9600 .
C102 H10F 0.9600 .
C103 H10G 0.9600 .
C103 H10H 0.9600 .
C103 H10I 0.9600 .
C104 H10J 0.9600 .
C104 H10K 0.9600 .
C104 H10L 0.9600 .
C105 H10M 0.9600 .
C105 H10N 0.9600 .
C105 H10O 0.9600 .
C106 H10P 0.9600 .
C106 H10Q 0.9600 .
C106 H10R 0.9600 .
C11A C12A 1.525(11) .
C11A H11C 0.9700 .
C11A H11D 0.9700 .
C12A H12C 0.9700 .
C12A H12D 0.9700 .
C13A C14A 1.434(11) .
C13A H13A 0.9300 .
C14A C15A 1.412(11) .
C14A C19A 1.424(10) .
C15A C16A 1.329(12) .
C15A H15A 0.9300 .
C16A C17A 1.404(12) .
C16A H16A 0.9300 .
C17A C18A 1.376(10) .
C17A H17A 0.9300 .
C18A C19A 1.418(11) .
C21A C22A 1.526(12) .
C21A H21A 0.9700 .
C21A H21B 0.9700 .
C22A H22A 0.9700 .
C22A H22B 0.9700 .
C23A C24A 1.434(11) .
C23A H23A 0.9300 .
C24A C25A 1.418(10) .
C24A C29A 1.447(10) .
C25A C26A 1.348(12) .
C25A H25A 0.9300 .
C26A C27A 1.431(12) .
C26A H26A 0.9300 .
C27A C28A 1.380(11) .
C27A H27A 0.9300 .
C28A C29A 1.408(11) .
C31A C32A 1.533(11) .
C31A H31A 0.9700 .
C31A H31B 0.9700 .
C32A H32A 0.9700 .
C32A H32B 0.9700 .
C33A C34A 1.460(11) .
C33A H33A 0.9300 .
C34A C35A 1.406(10) .
C34A C39A 1.411(11) .
C35A C36A 1.375(12) .
C35A H35A 0.9300 .
C36A C37A 1.407(12) .
C36A H36A 0.9300 .
C37A C38A 1.368(11) .
C37A H37A 0.9300 .
C38A C39A 1.450(10) .
C11B C12B 1.506(11) .
C11B H11E 0.9700 .
C11B H11F 0.9700 .
C12B H12E 0.9700 .
C12B H12F 0.9700 .
C13B C14B 1.458(11) .
C13B H13B 0.9300 .
C14B C19B 1.393(10) .
C14B C15B 1.433(10) .
C15B C16B 1.334(11) .
C15B H15B 0.9300 .
C16B C17B 1.408(11) .
C16B H16B 0.9300 .
C17B C18B 1.395(10) .
C17B H17B 0.9300 .
C18B C19B 1.415(10) .
C21B C22B 1.515(11) .
C21B H21C 0.9700 .
C21B H21D 0.9700 .
C22B H22C 0.9700 .
C22B H22D 0.9700 .
C23B C24B 1.456(13) .
C23B H23B 0.9300 .
C24B C25B 1.410(11) .
C24B C29B 1.417(12) .
C25B C26B 1.356(14) .
C25B H25B 0.9300 .
C26B C27B 1.433(15) .
C26B H26B 0.9300 .
C27B C28B 1.368(12) .
C27B H27B 0.9300 .
C28B C29B 1.429(12) .
C31B C32B 1.524(11) .
C31B H31C 0.9700 .
C31B H31D 0.9700 .
C32B H32C 0.9700 .
C32B H32D 0.9700 .
C33B C34B 1.449(10) .
C33B H33B 0.9300 .
C34B C39B 1.408(10) .
C34B C35B 1.425(10) .
C35B C36B 1.361(11) .
C35B H35B 0.9300 .
C36B C37B 1.404(11) .
C36B H36B 0.9300 .
C37B C38B 1.364(10) .
C37B H37B 0.9300 .
C38B C39B 1.423(10) .
C1OX C1OX 1.06(2) 3_557
C1OX O2OX 1.396(16) 3_557
C1OX O1OX 1.543(16) 3_557
C1S H1SA 0.9600 .
C1S H1SB 0.9600 .
C1S H1SC 0.9600 .
C2S H2SA 0.9600 .
C2S H2SB 0.9600 .
C2S H2SC 0.9600 .
C3S H3S1 0.9600 .
C3S H3S2 0.9600 .
C3S H3S3 0.9600 .
C4S H4S1 0.9600 .
C4S H4S2 0.9600 .
C4S H4S3 0.9600 .
